data_7054266
loop_
_publ_author_name
'Palmer, Joshua H.'
'Parkin, Gerard'

_publ_section_title
;
 Synthesis and Structural Characterization of 1-Arylimidazole-2-thiones
 and N,N'-Aryldiethoxyethylthioureas with Electronically Diverse
 Substituents: A Manifold of Hydrogen Bonding Networks.
;
_journal_issue 9
_journal_name_full 'New journal of chemistry = Nouveau journal de chimie'
_journal_page_first 4071
_journal_page_last 4082
_journal_paper_doi 10.1039/C4NJ00521J
_journal_volume 38
_journal_year 2014
_chemical_formula_sum 'C12 H14 N2 O3 S'
_chemical_formula_weight 266.31
_chemical_name_systematic
; 
 ? 
;
_space_group_IT_number 14
_symmetry_cell_setting monoclinic
_symmetry_space_group_name_Hall '-P 2ybc'
_symmetry_space_group_name_H-M 'P 1 21/c 1'
_atom_sites_solution_hydrogens geom
_atom_sites_solution_primary direct
_atom_sites_solution_secondary difmap
_audit_creation_method SHELXL-97
_cell_angle_alpha 90.00
_cell_angle_beta 93.0750(10)
_cell_angle_gamma 90.00
_cell_formula_units_Z 4
_cell_length_a 7.2383(6)
_cell_length_b 7.9459(7)
_cell_length_c 22.324(2)
_cell_measurement_reflns_used 5910
_cell_measurement_temperature 150(2)
_cell_measurement_theta_max 30.53
_cell_measurement_theta_min 2.72
_cell_volume 1282.11(19)
_computing_cell_refinement 'Bruker SAINT'
_computing_data_collection 'Bruker APEX2'
_computing_data_reduction 'Bruker SAINT'
_computing_molecular_graphics 'Bruker SHELXTL'
_computing_publication_material 'Bruker SHELXTL'
_computing_structure_refinement 'SHELXL-97 (Sheldrick, 2008)'
_computing_structure_solution 'SHELXS-97 (Sheldrick, 2008)'
_diffrn_ambient_temperature 150(2)
_diffrn_measured_fraction_theta_full 0.999
_diffrn_measured_fraction_theta_max 0.999
_diffrn_measurement_device_type 'Bruker APEX-II CCD'
_diffrn_measurement_method '\f and \w scans'
_diffrn_radiation_monochromator graphite
_diffrn_radiation_source 'fine-focus sealed tube'
_diffrn_radiation_type MoK\a
_diffrn_radiation_wavelength 0.71073
_diffrn_reflns_av_R_equivalents 0.0417
_diffrn_reflns_av_sigmaI/netI 0.0549
_diffrn_reflns_limit_h_max 10
_diffrn_reflns_limit_h_min -10
_diffrn_reflns_limit_k_max 11
_diffrn_reflns_limit_k_min -11
_diffrn_reflns_limit_l_max 31
_diffrn_reflns_limit_l_min 0
_diffrn_reflns_number 7575
_diffrn_reflns_theta_full 30.61
_diffrn_reflns_theta_max 30.61
_diffrn_reflns_theta_min 1.83
_exptl_absorpt_coefficient_mu 0.254
_exptl_absorpt_correction_T_max 0.9899
_exptl_absorpt_correction_T_min 0.9628
_exptl_absorpt_correction_type empirical
_exptl_absorpt_process_details sadabs
_exptl_crystal_colour colorless
_exptl_crystal_density_diffrn 1.380
_exptl_crystal_density_method 'not measured'
_exptl_crystal_description plates
_exptl_crystal_F_000 560
_exptl_crystal_size_max 0.15
_exptl_crystal_size_mid 0.13
_exptl_crystal_size_min 0.04
_refine_diff_density_max 0.328
_refine_diff_density_min -0.275
_refine_diff_density_rms 0.059
_refine_ls_extinction_method none
_refine_ls_goodness_of_fit_ref 1.049
_refine_ls_hydrogen_treatment mixed
_refine_ls_matrix_type full
_refine_ls_number_parameters 170
_refine_ls_number_reflns 3945
_refine_ls_number_restraints 0
_refine_ls_restrained_S_all 1.049
_refine_ls_R_factor_all 0.0745
_refine_ls_R_factor_gt 0.0426
_refine_ls_shift/su_max 0.000
_refine_ls_shift/su_mean 0.000
_refine_ls_structure_factor_coef Fsqd
_refine_ls_weighting_details 'calc w=1/[\s^2^(Fo^2^)+(0.0417P)^2^+0.1422P] where P=(Fo^2^+2Fc^2^)/3'
_refine_ls_weighting_scheme calc
_refine_ls_wR_factor_gt 0.0914
_refine_ls_wR_factor_ref 0.1042
_reflns_number_gt 2649
_reflns_number_total 3945
_reflns_threshold_expression >2sigma(I)
_cod_data_source_file c4nj00521j2.cif
_cod_data_source_block hmimome3ph
_cod_depositor_comments
;
The following automatic conversions were performed:

'_symmetry_cell_setting' value 'Monoclinic' changed to 'monoclinic'
according to
/usr/data/users/saulius/crontab/automatic-downloads/rss-feeds/RSC/lib/dictionaries/cif_core.dic
dictionary named 'cif_core.dic' version 2.4.2 from 2011-04-26.

Automatic conversion script
Id: cif_fix_values 2281 2013-09-26 08:29:07Z andrius 

 Adding full bibliography for 7054264--7054271.cif.

 Adding full bibliography for 7054264--7054403.cif.
;
_cod_original_cell_volume 1282.12(19)
_cod_original_sg_symbol_H-M P2(1)/c
_cod_database_code 7054266

loop_
_symmetry_equiv_pos_as_xyz
'x, y, z'
'-x, y+1/2, -z+1/2'
'-x, -y, -z'
'x, -y-1/2, z-1/2'

loop_
_atom_site_label
_atom_site_type_symbol
_atom_site_fract_x
_atom_site_fract_y
_atom_site_fract_z
_atom_site_U_iso_or_equiv
_atom_site_adp_type
_atom_site_occupancy
_atom_site_symmetry_multiplicity
_atom_site_calc_flag
_atom_site_refinement_flags
S S 0.22236(6) 0.36594(6) 0.45132(2) 0.02677(12) Uani 1 1 d .
N1 N -0.15151(18) 0.33228(18) 0.45326(6) 0.0240(3) Uani 1 1 d .
H1 H -0.162(3) 0.411(3) 0.4828(9) 0.039(6) Uiso 1 1 d .
N2 N -0.03361(17) 0.17068(16) 0.38823(6) 0.0198(3) Uani 1 1 d .
O1 O 0.49482(15) -0.18911(15) 0.35457(5) 0.0254(3) Uani 1 1 d .
O2 O 0.41567(16) -0.17837(14) 0.23741(5) 0.0244(3) Uani 1 1 d .
O3 O 0.15106(16) 0.02225(14) 0.18957(5) 0.0248(3) Uani 1 1 d .
C1 C 0.0914(2) 0.08927(19) 0.34967(7) 0.0195(3) Uani 1 1 d .
C2 C 0.2354(2) -0.00648(19) 0.37473(7) 0.0201(3) Uani 1 1 d .
H2A H 0.2565 -0.0140 0.4170 0.024 Uiso 1 1 calc R
C3 C 0.3483(2) -0.09126(19) 0.33631(7) 0.0199(3) Uani 1 1 d .
C4 C 0.3148(2) -0.08098(19) 0.27426(7) 0.0201(3) Uani 1 1 d .
C5 C 0.1708(2) 0.01921(19) 0.25043(7) 0.0199(3) Uani 1 1 d .
C6 C 0.0568(2) 0.10535(19) 0.28843(7) 0.0207(3) Uani 1 1 d .
H6A H -0.0422 0.1734 0.2726 0.025 Uiso 1 1 calc R
C7 C 0.5180(3) -0.2288(2) 0.41683(8) 0.0329(4) Uani 1 1 d .
H7A H 0.6208 -0.3082 0.4232 0.049 Uiso 1 1 calc R
H7B H 0.4042 -0.2799 0.4303 0.049 Uiso 1 1 calc R
H7C H 0.5450 -0.1257 0.4397 0.049 Uiso 1 1 calc R
C8 C 0.5650(2) -0.0924(2) 0.21140(9) 0.0334(4) Uani 1 1 d .
H8A H 0.6193 -0.1653 0.1816 0.050 Uiso 1 1 calc R
H8B H 0.6594 -0.0638 0.2429 0.050 Uiso 1 1 calc R
H8C H 0.5187 0.0109 0.1919 0.050 Uiso 1 1 calc R
C9 C 0.0244(3) 0.1417(2) 0.16352(8) 0.0293(4) Uani 1 1 d .
H9A H 0.0317 0.1406 0.1198 0.044 Uiso 1 1 calc R
H9B H 0.0558 0.2542 0.1789 0.044 Uiso 1 1 calc R
H9C H -0.1015 0.1126 0.1739 0.044 Uiso 1 1 calc R
C10 C 0.0110(2) 0.2879(2) 0.43107(7) 0.0207(3) Uani 1 1 d .
C11 C -0.2966(2) 0.2467(2) 0.42464(8) 0.0280(4) Uani 1 1 d .
H11A H -0.4240 0.2570 0.4323 0.034 Uiso 1 1 calc R
C12 C -0.2238(2) 0.1464(2) 0.38399(8) 0.0263(4) Uani 1 1 d .
H12A H -0.2899 0.0723 0.3572 0.032 Uiso 1 1 calc R

loop_
_atom_site_aniso_label
_atom_site_aniso_U_11
_atom_site_aniso_U_22
_atom_site_aniso_U_33
_atom_site_aniso_U_23
_atom_site_aniso_U_13
_atom_site_aniso_U_12
S 0.01696(19) 0.0327(2) 0.0306(2) -0.01209(18) 0.00053(15) 0.00078(17)
N1 0.0180(6) 0.0285(8) 0.0257(7) -0.0071(6) 0.0039(5) 0.0014(6)
N2 0.0150(6) 0.0222(7) 0.0224(7) -0.0036(5) 0.0030(5) -0.0009(5)
O1 0.0233(6) 0.0275(6) 0.0249(6) 0.0006(5) -0.0020(5) 0.0069(5)
O2 0.0271(6) 0.0210(6) 0.0259(6) -0.0028(5) 0.0079(5) 0.0041(5)
O3 0.0290(6) 0.0259(6) 0.0195(6) -0.0015(5) 0.0010(5) 0.0083(5)
C1 0.0185(7) 0.0185(7) 0.0220(8) -0.0050(6) 0.0046(6) -0.0026(6)
C2 0.0198(7) 0.0213(8) 0.0190(7) -0.0015(6) 0.0004(6) -0.0013(6)
C3 0.0173(7) 0.0167(7) 0.0255(8) 0.0000(6) -0.0006(6) -0.0008(6)
C4 0.0196(7) 0.0175(7) 0.0235(8) -0.0028(6) 0.0034(6) 0.0003(6)
C5 0.0228(8) 0.0176(7) 0.0193(8) -0.0021(6) 0.0016(6) -0.0017(6)
C6 0.0192(7) 0.0186(7) 0.0242(8) -0.0019(6) 0.0009(6) 0.0008(6)
C7 0.0346(10) 0.0353(10) 0.0283(9) 0.0065(8) -0.0023(8) 0.0045(8)
C8 0.0282(9) 0.0347(10) 0.0384(11) 0.0005(8) 0.0135(8) 0.0039(8)
C9 0.0355(10) 0.0288(9) 0.0230(8) 0.0008(7) -0.0029(7) 0.0087(8)
C10 0.0216(8) 0.0216(8) 0.0189(8) -0.0017(6) 0.0021(6) 0.0017(6)
C11 0.0165(7) 0.0341(9) 0.0336(10) -0.0056(8) 0.0041(7) -0.0029(7)
C12 0.0172(7) 0.0306(9) 0.0312(9) -0.0049(7) 0.0029(6) -0.0050(7)

loop_
_atom_type_symbol
_atom_type_description
_atom_type_scat_dispersion_real
_atom_type_scat_dispersion_imag
_atom_type_scat_source
C C 0.0033 0.0016 'International Tables Vol C Tables 4.2.6.8 and 6.1.1.4'
H H 0.0000 0.0000 'International Tables Vol C Tables 4.2.6.8 and 6.1.1.4'
N N 0.0061 0.0033 'International Tables Vol C Tables 4.2.6.8 and 6.1.1.4'
O O 0.0106 0.0060 'International Tables Vol C Tables 4.2.6.8 and 6.1.1.4'
S S 0.1246 0.1234 'International Tables Vol C Tables 4.2.6.8 and 6.1.1.4'

loop_
_geom_angle_atom_site_label_1
_geom_angle_atom_site_label_2
_geom_angle_atom_site_label_3
_geom_angle
C10 N1 C11 111.04(14)
C10 N2 C12 109.87(13)
C10 N2 C1 126.59(13)
C12 N2 C1 123.43(13)
C3 O1 C7 117.90(13)
C4 O2 C8 114.46(12)
C5 O3 C9 116.87(12)
C6 C1 C2 122.88(14)
C6 C1 N2 117.70(14)
C2 C1 N2 119.37(14)
C1 C2 C3 118.16(15)
O1 C3 C2 124.54(15)
O1 C3 C4 114.99(14)
C2 C3 C4 120.46(14)
O2 C4 C5 120.36(14)
O2 C4 C3 119.55(14)
C5 C4 C3 119.94(14)
O3 C5 C4 115.37(14)
O3 C5 C6 124.44(14)
C4 C5 C6 120.18(15)
C1 C6 C5 118.33(14)
N1 C10 N2 104.96(13)
N1 C10 S 126.98(12)
N2 C10 S 128.04(12)
C12 C11 N1 106.86(14)
C11 C12 N2 107.25(14)

loop_
_geom_bond_atom_site_label_1
_geom_bond_atom_site_label_2
_geom_bond_distance
S C10 1.6895(16)
N1 C10 1.348(2)
N1 C11 1.379(2)
N2 C10 1.362(2)
N2 C12 1.388(2)
N2 C1 1.4357(19)
O1 C3 1.3595(18)
O1 C7 1.426(2)
O2 C4 1.3688(18)
O2 C8 1.428(2)
O3 C5 1.3586(18)
O3 C9 1.4221(19)
C1 C6 1.382(2)
C1 C2 1.384(2)
C2 C3 1.390(2)
C3 C4 1.396(2)
C4 C5 1.394(2)
C5 C6 1.395(2)
C11 C12 1.337(2)

loop_
_geom_hbond_atom_site_label_D
_geom_hbond_atom_site_label_H
_geom_hbond_atom_site_label_A
_geom_hbond_distance_DH
_geom_hbond_distance_HA
_geom_hbond_distance_DA
_geom_hbond_angle_DHA
_geom_hbond_site_symmetry_A
N1 H1 S 0.91(2) 2.36(2) 3.2662(15) 171.2(17) 3_566
